data_1560070
loop_
_publ_author_name
'Rajkumar, Madhu'
'Desiraju, Gautam R.'

_publ_section_title
;
 Quaternary and quinary molecular solids based on structural inequivalence
 and combinatorial approaches: 2-nitroresorcinol and
 4,6-dichlororesorcinol
;
_journal_issue 2
_journal_name_full IUCrJ
_journal_page_first 178
_journal_page_last 185
_journal_paper_doi 10.1107/S2052252520016589
_journal_volume 8
_journal_year 2021
_chemical_formula_sum 'C84 H54 Cl4 N4 O4'
_chemical_formula_weight 1325.11
_space_group_crystal_system monoclinic
_space_group_IT_number 15
_space_group_name_Hall '-C 2yc'
_space_group_name_H-M_alt 'C 1 2/c 1'
_atom_sites_solution_hydrogens geom
_audit_creation_method SHELXL-2018/3
_cell_angle_alpha 90
_cell_angle_beta 91.186(6)
_cell_angle_gamma 90
_cell_formula_units_Z 4
_cell_length_a 33.873(7)
_cell_length_b 10.374(2)
_cell_length_c 18.332(4)
_cell_measurement_reflns_used 15951
_cell_measurement_temperature 150(2)
_cell_measurement_theta_max 28.3
_cell_measurement_theta_min 3.0
_cell_volume 6440(2)
_computing_structure_refinement 'SHELXL-2018/3 (Sheldrick, 2018)'
_computing_structure_solution 'SHELXT 2014/5 (Sheldrick, 2014)'
_diffrn_ambient_temperature 150(2)
_diffrn_measured_fraction_theta_full 0.998
_diffrn_measured_fraction_theta_max 0.997
_diffrn_measurement_device_type 'Rigaku Mercury375R (2x2 bin mode)'
_diffrn_measurement_method 'profile data from \w-scans'
_diffrn_radiation_type MoK\a
_diffrn_radiation_wavelength 0.71075
_diffrn_reflns_av_R_equivalents 0.1362
_diffrn_reflns_av_unetI/netI 0.1127
_diffrn_reflns_Laue_measured_fraction_full 0.998
_diffrn_reflns_Laue_measured_fraction_max 0.997
_diffrn_reflns_limit_h_max 43
_diffrn_reflns_limit_h_min -43
_diffrn_reflns_limit_k_max 13
_diffrn_reflns_limit_k_min -13
_diffrn_reflns_limit_l_max 23
_diffrn_reflns_limit_l_min -23
_diffrn_reflns_number 32417
_diffrn_reflns_point_group_measured_fraction_full 0.998
_diffrn_reflns_point_group_measured_fraction_max 0.997
_diffrn_reflns_theta_full 25.242
_diffrn_reflns_theta_max 27.485
_diffrn_reflns_theta_min 3.017
_diffrn_source 'Sealed Tube'
_exptl_absorpt_coefficient_mu 0.243
_exptl_absorpt_correction_T_max 1.000
_exptl_absorpt_correction_T_min 0.651
_exptl_absorpt_correction_type multi-scan
_exptl_absorpt_process_details 'Jacobson, R. (1998) Private communication'
_exptl_crystal_colour Red
_exptl_crystal_density_diffrn 1.367
_exptl_crystal_description Prism
_exptl_crystal_F_000 2744
_exptl_crystal_size_max 0.200
_exptl_crystal_size_mid 0.200
_exptl_crystal_size_min 0.200
_refine_diff_density_max 0.259
_refine_diff_density_min -0.343
_refine_diff_density_rms 0.055
_refine_ls_extinction_method none
_refine_ls_goodness_of_fit_ref 1.048
_refine_ls_hydrogen_treatment constr
_refine_ls_matrix_type full
_refine_ls_number_parameters 435
_refine_ls_number_reflns 7363
_refine_ls_number_restraints 0
_refine_ls_restrained_S_all 1.048
_refine_ls_R_factor_all 0.2010
_refine_ls_R_factor_gt 0.0776
_refine_ls_shift/su_max 0.000
_refine_ls_shift/su_mean 0.000
_refine_ls_structure_factor_coef Fsqd
_refine_ls_weighting_details 'w=1/[\s^2^(Fo^2^)+(0.0680P)^2^+1.3656P] where P=(Fo^2^+2Fc^2^)/3'
_refine_ls_weighting_scheme calc
_refine_ls_wR_factor_gt 0.1610
_refine_ls_wR_factor_ref 0.2050
_reflns_Friedel_coverage 0.000
_reflns_number_gt 2992
_reflns_number_total 7363
_reflns_threshold_expression 'I > 2\s(I)'
_cod_data_source_file yc5029.cif
_cod_data_source_block 30CRES-PHE-PYR
_cod_depositor_comments
;
The following automatic conversions were performed:

data item '_exptl_absorpt_correction_type' value 'Multi-scan' was
changed to 'multi-scan' in accordance with the
/home/data/users/saulius/crontab/automatic-downloads/rss-feeds/IUCr/lib/dictionaries/cif_core.dic
dictionary named 'cif_core.dic' version 2.4.2 last updated on
2011-04-26.

Automatic conversion script
Id: cif_fix_values 7556 2019-12-06 15:28:31Z antanas 

 Adding full bibliography for 1560041--1560072.cif.
;
_cod_original_cell_volume 6441(2)
_cod_original_sg_symbol_H-M 'C 2/c'
_cod_database_code 1560070
_shelx_shelxl_version_number 2018/3
_shelx_space_group_comment
;
The symmetry employed for this shelxl refinement is uniquely defined
by the following loop, which should always be used as a source of
symmetry information in preference to the above space-group names.
They are only intended as comments.
;
_shelx_estimated_absorpt_t_min 0.953
_shelx_estimated_absorpt_t_max 0.953

loop_
_space_group_symop_operation_xyz
'x, y, z'
'-x, y, -z+1/2'
'x+1/2, y+1/2, z'
'-x+1/2, y+1/2, -z+1/2'
'-x, -y, -z'
'x, -y, z-1/2'
'-x+1/2, -y+1/2, -z'
'x+1/2, -y+1/2, z-1/2'

loop_
_atom_site_label
_atom_site_type_symbol
_atom_site_fract_x
_atom_site_fract_y
_atom_site_fract_z
_atom_site_U_iso_or_equiv
_atom_site_adp_type
_atom_site_occupancy
_atom_site_site_symmetry_order
_atom_site_calc_flag
_atom_site_refinement_flags_posn
_atom_site_refinement_flags_adp
_atom_site_refinement_flags_occupancy
_atom_site_disorder_assembly
_atom_site_disorder_group
Cl1 Cl 0.39237(3) -0.02075(13) 0.77470(7) 0.0796(4) Uani 1 1 d . . . . .
Cl2 Cl 0.43057(3) 0.47769(13) 0.72874(7) 0.0818(4) Uani 1 1 d . . . . .
O2 O 0.32313(8) 0.0394(3) 0.68232(15) 0.0575(8) Uani 1 1 d . . . . .
H2 H 0.304329 0.060846 0.656152 0.086 Uiso 1 1 calc R U . . .
O1 O 0.35872(8) 0.4805(3) 0.63652(15) 0.0606(8) Uani 1 1 d . . . . .
H1 H 0.340178 0.474161 0.607270 0.091 Uiso 1 1 calc R U . . .
N2 N 0.23957(9) 0.4064(3) 0.42075(15) 0.0415(8) Uani 1 1 d . . . . .
N1 N 0.29864(9) 0.4416(3) 0.53032(16) 0.0423(8) Uani 1 1 d . . . . .
C1 C 0.34774(11) 0.1408(4) 0.69182(19) 0.0430(9) Uani 1 1 d . . . . .
C13 C 0.27801(11) 0.4102(3) 0.40435(19) 0.0399(9) Uani 1 1 d . . . . .
C5 C 0.36541(11) 0.3647(4) 0.6689(2) 0.0462(10) Uani 1 1 d . . . . .
C35 C 0.24525(11) 0.7561(3) 0.53758(17) 0.0369(8) Uani 1 1 d . . . . .
C7 C 0.26012(11) 0.4357(3) 0.54723(19) 0.0399(9) Uani 1 1 d . . . . .
C36 C 0.27587(11) 0.7687(3) 0.59090(19) 0.0418(9) Uani 1 1 d . . . . .
C12 C 0.23020(10) 0.4177(3) 0.4916(2) 0.0398(9) Uani 1 1 d . . . . .
C18 C 0.30786(11) 0.4278(3) 0.4593(2) 0.0439(9) Uani 1 1 d . . . . .
C6 C 0.34050(10) 0.2599(4) 0.65868(18) 0.0424(9) Uani 1 1 d . . . . .
H6 H 0.318190 0.269216 0.628719 0.051 Uiso 1 1 calc R U . . .
C8 C 0.24820(12) 0.4483(3) 0.62101(19) 0.0472(10) Uani 1 1 d . . . . .
H8 H 0.267182 0.460218 0.657768 0.057 Uiso 1 1 calc R U . . .
C40 C 0.20562(11) 0.7568(3) 0.55845(19) 0.0436(9) Uani 1 1 d . . . . .
C11 C 0.19009(11) 0.4125(4) 0.5123(2) 0.0490(10) Uani 1 1 d . . . . .
H11 H 0.170336 0.401096 0.476923 0.059 Uiso 1 1 calc R U . . .
C2 C 0.38121(11) 0.1279(4) 0.73623(19) 0.0498(11) Uani 1 1 d . . . . .
C9 C 0.20972(13) 0.4431(4) 0.6381(2) 0.0546(11) Uani 1 1 d . . . . .
H9 H 0.202452 0.452098 0.686480 0.066 Uiso 1 1 calc R U . . .
C37 C 0.26599(14) 0.7825(4) 0.6635(2) 0.0534(11) Uani 1 1 d . . . . .
H37 H 0.285887 0.792659 0.698774 0.064 Uiso 1 1 calc R U . . .
C14 C 0.28971(12) 0.3974(4) 0.3310(2) 0.0517(11) Uani 1 1 d . . . . .
H14 H 0.270686 0.387313 0.294125 0.062 Uiso 1 1 calc R U . . .
C41 C 0.17529(12) 0.7442(4) 0.5037(2) 0.0535(11) Uani 1 1 d . . . . .
H41 H 0.148997 0.744284 0.517347 0.064 Uiso 1 1 calc R U . . .
C4 C 0.39868(10) 0.3490(5) 0.7146(2) 0.0527(11) Uani 1 1 d . . . . .
C42 C 0.18394(12) 0.7324(4) 0.4331(2) 0.0523(11) Uani 1 1 d . . . . .
H42 H 0.163494 0.724801 0.398678 0.063 Uiso 1 1 calc R U . . .
C3 C 0.40611(11) 0.2316(5) 0.7473(2) 0.0564(12) Uani 1 1 d . . . . .
H3 H 0.428329 0.222149 0.777512 0.068 Uiso 1 1 calc R U . . .
C38 C 0.22718(15) 0.7813(4) 0.6842(2) 0.0602(12) Uani 1 1 d . . . . .
H38 H 0.221352 0.788557 0.733379 0.072 Uiso 1 1 calc R U . . .
C39 C 0.19692(13) 0.7695(4) 0.6338(2) 0.0543(11) Uani 1 1 d . . . . .
H39 H 0.170851 0.769922 0.648715 0.065 Uiso 1 1 calc R U . . .
C10 C 0.18038(13) 0.4241(4) 0.5836(2) 0.0574(11) Uani 1 1 d . . . . .
H10 H 0.154017 0.419375 0.596506 0.069 Uiso 1 1 calc R U . . .
C15 C 0.32835(14) 0.3997(4) 0.3143(2) 0.0628(12) Uani 1 1 d . . . . .
H15 H 0.335631 0.389713 0.265945 0.075 Uiso 1 1 calc R U . . .
C17 C 0.34773(12) 0.4301(4) 0.4397(2) 0.0606(12) Uani 1 1 d . . . . .
H17 H 0.367349 0.440669 0.475468 0.073 Uiso 1 1 calc R U . . .
C16 C 0.35771(13) 0.4168(4) 0.3685(3) 0.0688(13) Uani 1 1 d . . . . .
H16 H 0.384142 0.419128 0.355821 0.083 Uiso 1 1 calc R U . . .
C33 C 0.45405(11) 0.8518(5) 0.4665(3) 0.0607(12) Uani 1 1 d . . . . .
C34 C 0.45977(11) 0.9794(5) 0.4404(2) 0.0630(13) Uani 1 1 d . . . . .
C26 C 0.44068(14) 1.0853(6) 0.4745(3) 0.0745(14) Uani 1 1 d . . . . .
C22 C 0.48449(14) 0.9996(7) 0.3804(3) 0.0807(16) Uani 1 1 d . . . . .
C27 C 0.41760(14) 1.0609(7) 0.5355(3) 0.0857(17) Uani 1 1 d . . . . .
H27 H 0.405238 1.129847 0.558037 0.103 Uiso 1 1 calc R U . . .
C29 C 0.43037(13) 0.8328(6) 0.5294(3) 0.0704(14) Uani 1 1 d . . . . .
C19 C 0.47245(15) 0.7471(7) 0.4325(3) 0.0814(16) Uani 1 1 d . . . . .
C28 C 0.41266(14) 0.9435(7) 0.5624(3) 0.0872(17) Uani 1 1 d . . . . .
H28 H 0.397401 0.932595 0.603563 0.105 Uiso 1 1 calc R U . . .
C21 C 0.50326(17) 0.8920(10) 0.3485(3) 0.108(3) Uani 1 1 d . . . . .
H21 H 0.520197 0.905375 0.309987 0.130 Uiso 1 1 calc R U . . .
C25 C 0.44672(18) 1.2105(6) 0.4460(4) 0.101(2) Uani 1 1 d . . . . .
H25 H 0.434344 1.281426 0.466570 0.121 Uiso 1 1 calc R U . . .
C23 C 0.49019(19) 1.1257(10) 0.3554(3) 0.111(2) Uani 1 1 d . . . . .
H23 H 0.506939 1.141068 0.316744 0.134 Uiso 1 1 calc R U . . .
C20 C 0.49739(19) 0.7734(9) 0.3720(4) 0.110(3) Uani 1 1 d . . . . .
H20 H 0.509738 0.705148 0.348744 0.132 Uiso 1 1 calc R U . . .
C32 C 0.46591(19) 0.6220(7) 0.4598(5) 0.110(2) Uani 1 1 d . . . . .
H32 H 0.476841 0.550659 0.437048 0.132 Uiso 1 1 calc R U . . .
C24 C 0.4711(2) 1.2260(8) 0.3876(5) 0.121(3) Uani 1 1 d . . . . .
H24 H 0.474857 1.308570 0.369253 0.145 Uiso 1 1 calc R U . . .
C30 C 0.42580(17) 0.7089(8) 0.5550(4) 0.106(2) Uani 1 1 d . . . . .
H30 H 0.410780 0.694581 0.596092 0.128 Uiso 1 1 calc R U . . .
C31 C 0.4431(2) 0.6064(8) 0.5208(5) 0.126(3) Uani 1 1 d . . . . .
H31 H 0.439289 0.523935 0.539242 0.152 Uiso 1 1 calc R U . . .

loop_
_atom_site_aniso_label
_atom_site_aniso_U_11
_atom_site_aniso_U_22
_atom_site_aniso_U_33
_atom_site_aniso_U_23
_atom_site_aniso_U_13
_atom_site_aniso_U_12
Cl1 0.0641(7) 0.1032(11) 0.0712(8) 0.0342(7) -0.0053(6) 0.0189(7)
Cl2 0.0580(7) 0.1021(11) 0.0848(9) -0.0174(7) -0.0105(6) -0.0214(7)
O2 0.0598(18) 0.0582(19) 0.0540(18) 0.0097(14) -0.0142(15) -0.0020(15)
O1 0.0629(19) 0.055(2) 0.063(2) 0.0003(15) -0.0156(15) -0.0076(15)
N2 0.052(2) 0.0382(19) 0.0344(18) -0.0011(14) -0.0044(15) -0.0010(15)
N1 0.050(2) 0.0357(19) 0.0408(19) 0.0033(14) -0.0052(16) 0.0004(15)
C1 0.044(2) 0.055(3) 0.030(2) -0.0014(19) 0.0015(18) 0.002(2)
C13 0.047(2) 0.034(2) 0.038(2) 0.0016(17) 0.0022(19) -0.0027(18)
C5 0.046(2) 0.055(3) 0.038(2) -0.007(2) -0.0005(19) 0.000(2)
C35 0.048(2) 0.024(2) 0.0383(19) 0.0055(17) -0.0002(19) -0.0026(16)
C7 0.052(2) 0.030(2) 0.038(2) 0.0047(16) -0.0008(19) 0.0020(18)
C36 0.060(3) 0.026(2) 0.039(2) 0.0041(17) -0.001(2) -0.0060(18)
C12 0.048(2) 0.031(2) 0.041(2) 0.0023(17) 0.0048(19) -0.0006(18)
C18 0.047(2) 0.037(2) 0.048(2) 0.0048(19) -0.003(2) -0.0003(18)
C6 0.040(2) 0.055(3) 0.032(2) -0.0038(19) -0.0062(17) 0.0021(19)
C8 0.068(3) 0.039(2) 0.034(2) 0.0032(18) -0.004(2) 0.005(2)
C40 0.052(2) 0.034(2) 0.045(2) 0.0018(18) 0.005(2) 0.0004(18)
C11 0.049(2) 0.046(3) 0.052(3) -0.002(2) -0.003(2) 0.0000(19)
C2 0.039(2) 0.077(3) 0.033(2) 0.009(2) 0.0029(18) 0.013(2)
C9 0.079(3) 0.042(3) 0.043(2) -0.0004(19) 0.014(2) 0.013(2)
C37 0.077(3) 0.041(3) 0.042(2) 0.0001(19) -0.005(2) -0.005(2)
C14 0.064(3) 0.050(3) 0.042(2) -0.0033(19) 0.005(2) 0.000(2)
C41 0.048(2) 0.046(3) 0.066(3) 0.003(2) 0.002(2) -0.004(2)
C4 0.034(2) 0.082(4) 0.042(2) -0.019(2) -0.0053(19) -0.004(2)
C42 0.053(3) 0.045(3) 0.057(3) 0.006(2) -0.019(2) -0.006(2)
C3 0.036(2) 0.087(4) 0.046(2) 0.002(2) -0.0074(19) 0.007(2)
C38 0.094(3) 0.049(3) 0.038(2) 0.000(2) 0.005(3) -0.005(2)
C39 0.063(3) 0.044(3) 0.056(3) 0.003(2) 0.024(2) 0.000(2)
C10 0.062(3) 0.056(3) 0.055(3) 0.001(2) 0.011(2) 0.002(2)
C15 0.078(3) 0.060(3) 0.051(3) 0.002(2) 0.020(3) 0.003(3)
C17 0.047(3) 0.073(3) 0.062(3) 0.000(2) -0.003(2) 0.001(2)
C16 0.057(3) 0.084(4) 0.065(3) 0.004(3) 0.012(3) 0.001(3)
C33 0.035(2) 0.081(4) 0.066(3) -0.007(3) -0.014(2) -0.003(2)
C34 0.035(2) 0.093(4) 0.061(3) -0.011(3) -0.018(2) 0.005(3)
C26 0.046(3) 0.089(4) 0.087(4) -0.011(3) -0.028(3) 0.003(3)
C22 0.049(3) 0.132(5) 0.060(3) 0.009(4) -0.020(3) -0.013(3)
C27 0.044(3) 0.117(5) 0.096(5) -0.039(4) -0.005(3) 0.004(3)
C29 0.045(3) 0.085(4) 0.081(4) 0.001(3) -0.015(3) -0.011(3)
C19 0.053(3) 0.093(5) 0.097(4) -0.044(4) -0.018(3) 0.015(3)
C28 0.046(3) 0.136(6) 0.079(4) -0.024(4) 0.005(3) -0.009(4)
C21 0.052(3) 0.211(9) 0.062(4) -0.038(5) -0.005(3) 0.006(5)
C25 0.077(4) 0.087(5) 0.136(6) -0.005(4) -0.049(4) 0.002(4)
C23 0.080(4) 0.180(8) 0.073(4) 0.025(5) -0.022(3) -0.033(5)
C20 0.070(4) 0.165(7) 0.094(5) -0.073(5) -0.023(4) 0.033(5)
C32 0.079(4) 0.087(6) 0.163(7) -0.038(5) -0.042(5) 0.017(4)
C24 0.106(6) 0.135(7) 0.120(6) 0.036(6) -0.046(5) -0.024(5)
C30 0.070(4) 0.123(6) 0.125(5) 0.022(5) -0.026(4) -0.020(4)
C31 0.088(5) 0.098(6) 0.191(9) 0.012(6) -0.060(5) -0.019(5)

loop_
_atom_type_symbol
_atom_type_description
_atom_type_scat_dispersion_real
_atom_type_scat_dispersion_imag
_atom_type_scat_source
C C 0.0033 0.0016 'International Tables Vol C Tables 4.2.6.8 and 6.1.1.4'
H H 0.0000 0.0000 'International Tables Vol C Tables 4.2.6.8 and 6.1.1.4'
N N 0.0061 0.0033 'International Tables Vol C Tables 4.2.6.8 and 6.1.1.4'
O O 0.0106 0.0060 'International Tables Vol C Tables 4.2.6.8 and 6.1.1.4'
Cl Cl 0.1484 0.1585 'International Tables Vol C Tables 4.2.6.8 and 6.1.1.4'

loop_
_geom_angle_atom_site_label_1
_geom_angle_atom_site_label_2
_geom_angle_atom_site_label_3
_geom_angle
_geom_angle_site_symmetry_1
_geom_angle_site_symmetry_3
_geom_angle_publ_flag
C1 O2 H2 109.5 . . ?
C5 O1 H1 109.5 . . ?
C13 N2 C12 117.5(3) . . ?
C7 N1 C18 117.4(3) . . ?
O2 C1 C2 119.6(4) . . ?
O2 C1 C6 122.0(3) . . ?
C2 C1 C6 118.4(4) . . ?
N2 C13 C14 120.1(3) . . ?
N2 C13 C18 121.5(3) . . ?
C14 C13 C18 118.4(4) . . ?
O1 C5 C6 122.7(3) . . ?
O1 C5 C4 119.3(4) . . ?
C6 C5 C4 118.0(4) . . ?
C40 C35 C36 120.1(3) . . ?
C40 C35 C35 120.0(4) . 7_566 ?
C36 C35 C35 119.9(4) . 7_566 ?
N1 C7 C8 120.5(3) . . ?
N1 C7 C12 121.0(3) . . ?
C8 C7 C12 118.5(4) . . ?
C37 C36 C35 119.0(4) . . ?
C37 C36 C42 122.8(4) . 7_566 ?
C35 C36 C42 118.2(3) . 7_566 ?
N2 C12 C11 120.0(3) . . ?
N2 C12 C7 121.3(3) . . ?
C11 C12 C7 118.7(3) . . ?
N1 C18 C17 119.1(4) . . ?
N1 C18 C13 121.3(3) . . ?
C17 C18 C13 119.6(4) . . ?
C5 C6 C1 122.3(3) . . ?
C5 C6 H6 118.9 . . ?
C1 C6 H6 118.9 . . ?
C9 C8 C7 120.7(4) . . ?
C9 C8 H8 119.6 . . ?
C7 C8 H8 119.6 . . ?
C35 C40 C39 118.9(4) . . ?
C35 C40 C41 119.1(3) . . ?
C39 C40 C41 122.0(4) . . ?
C10 C11 C12 120.4(4) . . ?
C10 C11 H11 119.8 . . ?
C12 C11 H11 119.8 . . ?
C3 C2 C1 120.0(4) . . ?
C3 C2 Cl1 120.4(3) . . ?
C1 C2 Cl1 119.5(3) . . ?
C8 C9 C10 120.8(4) . . ?
C8 C9 H9 119.6 . . ?
C10 C9 H9 119.6 . . ?
C38 C37 C36 121.0(4) . . ?
C38 C37 H37 119.5 . . ?
C36 C37 H37 119.5 . . ?
C15 C14 C13 120.4(4) . . ?
C15 C14 H14 119.8 . . ?
C13 C14 H14 119.8 . . ?
C42 C41 C40 121.3(4) . . ?
C42 C41 H41 119.3 . . ?
C40 C41 H41 119.3 . . ?
C3 C4 C5 120.0(4) . . ?
C3 C4 Cl2 120.5(3) . . ?
C5 C4 Cl2 119.5(4) . . ?
C41 C42 C36 121.5(4) . 7_566 ?
C41 C42 H42 119.2 . . ?
C36 C42 H42 119.2 7_566 . ?
C4 C3 C2 121.3(4) . . ?
C4 C3 H3 119.4 . . ?
C2 C3 H3 119.4 . . ?
C39 C38 C37 121.4(4) . . ?
C39 C38 H38 119.3 . . ?
C37 C38 H38 119.3 . . ?
C38 C39 C40 119.7(4) . . ?
C38 C39 H39 120.2 . . ?
C40 C39 H39 120.2 . . ?
C11 C10 C9 120.9(4) . . ?
C11 C10 H10 119.6 . . ?
C9 C10 H10 119.6 . . ?
C14 C15 C16 121.1(4) . . ?
C14 C15 H15 119.4 . . ?
C16 C15 H15 119.4 . . ?
C16 C17 C18 120.2(4) . . ?
C16 C17 H17 119.9 . . ?
C18 C17 H17 119.9 . . ?
C17 C16 C15 120.4(4) . . ?
C17 C16 H16 119.8 . . ?
C15 C16 H16 119.8 . . ?
C19 C33 C34 120.4(5) . . ?
C19 C33 C29 120.8(5) . . ?
C34 C33 C29 118.8(5) . . ?
C22 C34 C33 119.2(5) . . ?
C22 C34 C26 120.6(6) . . ?
C33 C34 C26 120.2(5) . . ?
C27 C26 C25 123.1(6) . . ?
C27 C26 C34 118.5(5) . . ?
C25 C26 C34 118.3(6) . . ?
C23 C22 C34 118.8(6) . . ?
C23 C22 C21 122.3(7) . . ?
C34 C22 C21 118.9(6) . . ?
C28 C27 C26 122.7(6) . . ?
C28 C27 H27 118.7 . . ?
C26 C27 H27 118.7 . . ?
C30 C29 C33 118.1(6) . . ?
C30 C29 C28 123.5(6) . . ?
C33 C29 C28 118.4(5) . . ?
C33 C19 C32 118.6(6) . . ?
C33 C19 C20 118.1(6) . . ?
C32 C19 C20 123.3(7) . . ?
C27 C28 C29 121.4(5) . . ?
C27 C28 H28 119.3 . . ?
C29 C28 H28 119.3 . . ?
C20 C21 C22 121.9(7) . . ?
C20 C21 H21 119.0 . . ?
C22 C21 H21 119.0 . . ?
C24 C25 C26 119.1(7) . . ?
C24 C25 H25 120.4 . . ?
C26 C25 H25 120.4 . . ?
C24 C23 C22 120.0(7) . . ?
C24 C23 H23 120.0 . . ?
C22 C23 H23 120.0 . . ?
C21 C20 C19 121.6(7) . . ?
C21 C20 H20 119.2 . . ?
C19 C20 H20 119.2 . . ?
C31 C32 C19 119.3(7) . . ?
C31 C32 H32 120.4 . . ?
C19 C32 H32 120.4 . . ?
C23 C24 C25 123.1(8) . . ?
C23 C24 H24 118.5 . . ?
C25 C24 H24 118.5 . . ?
C31 C30 C29 121.0(7) . . ?
C31 C30 H30 119.5 . . ?
C29 C30 H30 119.5 . . ?
C30 C31 C32 122.0(8) . . ?
C30 C31 H31 119.0 . . ?
C32 C31 H31 119.0 . . ?

loop_
_geom_bond_atom_site_label_1
_geom_bond_atom_site_label_2
_geom_bond_distance
_geom_bond_site_symmetry_2
_geom_bond_publ_flag
Cl1 C2 1.734(4) . ?
Cl2 C4 1.733(4) . ?
O2 C1 1.352(4) . ?
O2 H2 0.8200 . ?
O1 C5 1.357(4) . ?
O1 H1 0.8200 . ?
N2 C13 1.343(4) . ?
N2 C12 1.348(4) . ?
N1 C7 1.349(4) . ?
N1 C18 1.353(4) . ?
C1 C2 1.389(5) . ?
C1 C6 1.396(5) . ?
C13 C14 1.416(5) . ?
C13 C18 1.424(5) . ?
C5 C6 1.386(5) . ?
C5 C4 1.400(5) . ?
C35 C40 1.404(5) . ?
C35 C36 1.416(5) . ?
C35 C35 1.427(6) 7_566 ?
C7 C8 1.426(5) . ?
C7 C12 1.435(5) . ?
C36 C37 1.387(5) . ?
C36 C42 1.439(5) 7_566 ?
C12 C11 1.419(5) . ?
C18 C17 1.405(5) . ?
C6 H6 0.9300 . ?
C8 C9 1.348(5) . ?
C8 H8 0.9300 . ?
C40 C39 1.424(5) . ?
C40 C41 1.427(5) . ?
C11 C10 1.359(5) . ?
C11 H11 0.9300 . ?
C2 C3 1.380(5) . ?
C9 C10 1.409(5) . ?
C9 H9 0.9300 . ?
C37 C38 1.375(5) . ?
C37 H37 0.9300 . ?
C14 C15 1.351(5) . ?
C14 H14 0.9300 . ?
C41 C42 1.339(5) . ?
C41 H41 0.9300 . ?
C4 C3 1.379(6) . ?
C42 H42 0.9300 . ?
C3 H3 0.9300 . ?
C38 C39 1.371(5) . ?
C38 H38 0.9300 . ?
C39 H39 0.9300 . ?
C10 H10 0.9300 . ?
C15 C16 1.404(6) . ?
C15 H15 0.9300 . ?
C17 C16 1.362(5) . ?
C17 H17 0.9300 . ?
C16 H16 0.9300 . ?
C33 C19 1.404(6) . ?
C33 C34 1.423(6) . ?
C33 C29 1.432(6) . ?
C34 C22 1.412(6) . ?
C34 C26 1.425(6) . ?
C26 C27 1.401(7) . ?
C26 C25 1.417(7) . ?
C22 C23 1.401(8) . ?
C22 C21 1.416(8) . ?
C27 C28 1.326(7) . ?
C27 H27 0.9300 . ?
C29 C30 1.378(7) . ?
C29 C28 1.435(7) . ?
C19 C32 1.411(8) . ?
C19 C20 1.433(8) . ?
C28 H28 0.9300 . ?
C21 C20 1.321(8) . ?
C21 H21 0.9300 . ?
C25 C24 1.376(8) . ?
C25 H25 0.9300 . ?
C23 C24 1.365(9) . ?
C23 H23 0.9300 . ?
C20 H20 0.9300 . ?
C32 C31 1.382(9) . ?
C32 H32 0.9300 . ?
C24 H24 0.9300 . ?
C30 C31 1.371(9) . ?
C30 H30 0.9300 . ?
C31 H31 0.9300 . ?
